data_4038883
loop_
_publ_author_name
'Beesu, Mallesh'
'Mehta, Goverdhan'

_publ_section_title
;
 Orthogonal Strapping of o-Haloaryl Ynones with Pyrazolones: A One-Pot,
 Domino Process toward Spiropyrazolones
;
_journal_name_full 'The Journal of Organic Chemistry'
_journal_paper_doi 10.1021/acs.joc.0c02087
_journal_year 2020
_chemical_formula_moiety 'C24 H20 N4 O2'
_chemical_formula_sum 'C24 H20 N4 O2'
_chemical_formula_weight 396.44
_space_group_crystal_system monoclinic
_space_group_IT_number 14
_space_group_name_Hall '-P 2ybc'
_space_group_name_H-M_alt 'P 1 21/c 1'
_atom_sites_solution_hydrogens geom
_audit_creation_date 2020-02-12
_audit_creation_method
;
Olex2 1.3-ac4
(compiled 2018.12.18 svn.r3554 for Rigaku Oxford Diffraction, GUI svn.r1)
;
_cell_angle_alpha 90
_cell_angle_beta 92.857(9)
_cell_angle_gamma 90
_cell_formula_units_Z 4
_cell_length_a 7.919(2)
_cell_length_b 34.155(9)
_cell_length_c 7.5867(19)
_cell_measurement_reflns_used 9881
_cell_measurement_temperature 299(2)
_cell_measurement_theta_max 25.90
_cell_measurement_theta_min 2.39
_cell_volume 2049.5(9)
_computing_cell_refinement 'SAINT v8.37A (Bruker, 2015)'
_computing_data_reduction 'SAINT v8.37A (Bruker, 2015)'
_computing_molecular_graphics 'Olex2 (Dolomanov et al., 2009)'
_computing_publication_material 'Olex2 (Dolomanov et al., 2009)'
_computing_structure_refinement 'ShelXL (Sheldrick, 2015)'
_computing_structure_solution 'SHELXT 2014/5 (Sheldrick, 2014)'
_diffrn_ambient_temperature 298.92
_diffrn_measured_fraction_theta_full 0.985
_diffrn_measured_fraction_theta_max 0.985
_diffrn_measurement_device_type 'Bruker APEX-II CCD'
_diffrn_measurement_method '\f and \w scans'
_diffrn_radiation_type MoK\a
_diffrn_radiation_wavelength 0.71073
_diffrn_reflns_av_R_equivalents 0.0509
_diffrn_reflns_av_unetI/netI 0.0230
_diffrn_reflns_Laue_measured_fraction_full 0.985
_diffrn_reflns_Laue_measured_fraction_max 0.985
_diffrn_reflns_limit_h_max 9
_diffrn_reflns_limit_h_min -9
_diffrn_reflns_limit_k_max 40
_diffrn_reflns_limit_k_min -40
_diffrn_reflns_limit_l_max 9
_diffrn_reflns_limit_l_min -9
_diffrn_reflns_number 33997
_diffrn_reflns_point_group_measured_fraction_full 0.985
_diffrn_reflns_point_group_measured_fraction_max 0.985
_diffrn_reflns_theta_full 25.024
_diffrn_reflns_theta_max 25.024
_diffrn_reflns_theta_min 2.385
_diffrn_standards_number 0
_exptl_absorpt_coefficient_mu 0.084
_exptl_absorpt_correction_T_max 0.7454
_exptl_absorpt_correction_T_min 0.6703
_exptl_absorpt_correction_type multi-scan
_exptl_absorpt_process_details
'SADABS-2014/5 (Bruker,2014/5) was used for absorption correction. wR2(int) was 0.1759 before and 0.0591 after correction. The Ratio of minimum to maximum transmission is 0.8992. The \l/2 correction factor is 0.00150.'
_exptl_crystal_colour colourless
_exptl_crystal_colour_primary colourless
_exptl_crystal_density_diffrn 1.285
_exptl_crystal_description needle
_exptl_crystal_F_000 832
_exptl_crystal_size_max 0.2
_exptl_crystal_size_mid 0.18
_exptl_crystal_size_min 0.16
_refine_diff_density_max 0.165
_refine_diff_density_min -0.178
_refine_diff_density_rms 0.038
_refine_ls_extinction_method none
_refine_ls_goodness_of_fit_ref 1.150
_refine_ls_hydrogen_treatment constr
_refine_ls_matrix_type full
_refine_ls_number_parameters 274
_refine_ls_number_reflns 3567
_refine_ls_number_restraints 0
_refine_ls_restrained_S_all 1.150
_refine_ls_R_factor_all 0.0621
_refine_ls_R_factor_gt 0.0508
_refine_ls_shift/su_max 0.001
_refine_ls_shift/su_mean 0.000
_refine_ls_structure_factor_coef Fsqd
_refine_ls_weighting_details 'w=1/[\s^2^(Fo^2^)+(0.0469P)^2^+1.0042P] where P=(Fo^2^+2Fc^2^)/3'
_refine_ls_weighting_scheme calc
_refine_ls_wR_factor_gt 0.1243
_refine_ls_wR_factor_ref 0.1304
_reflns_Friedel_coverage 0.000
_reflns_number_gt 3021
_reflns_number_total 3567
_reflns_threshold_expression 'I > 2\s(I)'
_cod_data_source_file jo0c02087_si_004.cif
_cod_data_source_block gm_a
_cod_original_cell_volume 2049.5(10)
_cod_database_code 4038883
_shelx_shelxl_version_number 2018/3
_shelx_space_group_comment
;
The symmetry employed for this shelxl refinement is uniquely defined
by the following loop, which should always be used as a source of
symmetry information in preference to the above space-group names.
They are only intended as comments.
;
_shelx_estimated_absorpt_t_max 0.987
_shelx_estimated_absorpt_t_min 0.983
_olex2_refinement_description
;
1. Fixed Uiso
 At 1.2 times of:
  All C(H) groups
 At 1.5 times of:
  All C(H,H,H) groups
2.a Aromatic/amide H refined with riding coordinates:
 C00A(H00A), C00D(H00D), C00I(H00I), C00J(H00J), C00M(H00M), C00N(H00N),
 C00O(H00O), C00Q(H00Q), C00S(H00S), C00T(H00T), C00U(H00U)
2.b Idealised Me refined as rotating group:
 C2(H2A,H2B,H2C), C00P(H00B,H00C,H00E), C00R(H00F,H00G,H00H)
;
_olex2_submission_special_instructions 'No special instructions were received'

loop_
_space_group_symop_operation_xyz
'x, y, z'
'-x, y+1/2, -z+1/2'
'-x, -y, -z'
'x, -y-1/2, z-1/2'

loop_
_atom_site_label
_atom_site_type_symbol
_atom_site_fract_x
_atom_site_fract_y
_atom_site_fract_z
_atom_site_U_iso_or_equiv
_atom_site_adp_type
_atom_site_occupancy
_atom_site_site_symmetry_order
_atom_site_calc_flag
_atom_site_refinement_flags_posn
_atom_site_refinement_flags_adp
_atom_site_refinement_flags_occupancy
_atom_site_disorder_assembly
_atom_site_disorder_group
O001 O 0.35256(19) 0.63259(5) 0.83999(19) 0.0499(4) Uani 1 1 d . . . . .
N1 N 0.6556(2) 0.62365(5) 0.5224(2) 0.0385(4) Uani 1 1 d . . . . .
N003 N 0.5900(2) 0.61673(5) 0.6902(2) 0.0410(4) Uani 1 1 d . . . . .
O004 O -0.0814(2) 0.70418(5) 0.3706(3) 0.0635(5) Uani 1 1 d . . . . .
C1 C 0.6957(3) 0.59907(6) 0.8246(3) 0.0395(5) Uani 1 1 d . . . . .
C006 C 0.5444(2) 0.64254(5) 0.4292(2) 0.0332(4) Uani 1 1 d . . . . .
C2 C 0.5705(3) 0.65519(6) 0.2454(3) 0.0427(5) Uani 1 1 d . . . . .
H2A H 0.574872 0.683255 0.240594 0.064 Uiso 1 1 calc GR . . . .
H2B H 0.478615 0.645942 0.169180 0.064 Uiso 1 1 calc GR . . . .
H2C H 0.674877 0.644549 0.207545 0.064 Uiso 1 1 calc GR . . . .
N2 N 0.3822(3) 0.75883(5) 0.5789(3) 0.0523(5) Uani 1 1 d . . . . .
N3 N 0.4558(2) 0.72263(5) 0.5968(3) 0.0466(4) Uani 1 1 d . . . . .
C00A C 0.8616(3) 0.61089(8) 0.8502(3) 0.0551(6) Uani 1 1 d . . . . .
H00A H 0.905051 0.630190 0.778846 0.066 Uiso 1 1 calc R . . . .
C00B C 0.4345(2) 0.63305(6) 0.7098(3) 0.0369(4) Uani 1 1 d . . . . .
C00C C 0.2476(2) 0.58585(6) 0.4399(3) 0.0416(5) Uani 1 1 d . . . . .
C00D C 0.6292(3) 0.57102(7) 0.9312(3) 0.0518(6) Uani 1 1 d . . . . .
H00D H 0.516996 0.563248 0.913878 0.062 Uiso 1 1 calc R . . . .
C00E C 0.2312(2) 0.62935(6) 0.4505(3) 0.0359(4) Uani 1 1 d . . . . .
C00F C 0.3497(2) 0.69425(6) 0.5381(3) 0.0370(4) Uani 1 1 d . . . . .
C00G C 0.2002(2) 0.71227(6) 0.4812(3) 0.0379(5) Uani 1 1 d . . . . .
C00H C 0.3858(2) 0.65148(5) 0.5281(3) 0.0340(4) Uani 1 1 d . . . . .
C00I C 0.9626(3) 0.59391(9) 0.9824(3) 0.0656(7) Uani 1 1 d . . . . .
H00I H 1.074979 0.601554 0.999404 0.079 Uiso 1 1 calc R . . . .
C00J C 0.0861(2) 0.64724(6) 0.4044(3) 0.0422(5) Uani 1 1 d . . . . .
H00J H -0.003498 0.631695 0.362374 0.051 Uiso 1 1 calc R . . . .
C00K C 0.2281(3) 0.75280(6) 0.5083(3) 0.0449(5) Uani 1 1 d . . . . .
C00L C 0.0567(3) 0.68992(6) 0.4149(3) 0.0423(5) Uani 1 1 d . . . . .
C00M C 0.3246(3) 0.56782(7) 0.3025(4) 0.0677(8) Uani 1 1 d . . . . .
H00M H 0.370735 0.582856 0.214702 0.081 Uiso 1 1 calc R . . . .
C00N C 0.7312(3) 0.55456(8) 1.0642(4) 0.0652(7) Uani 1 1 d . . . . .
H00N H 0.687013 0.535767 1.137743 0.078 Uiso 1 1 calc R . . . .
C00O C 0.8976(3) 0.56571(9) 1.0889(3) 0.0666(7) Uani 1 1 d . . . . .
H00O H 0.965939 0.554175 1.177571 0.080 Uiso 1 1 calc R . . . .
C00P C 0.1106(3) 0.78595(7) 0.4659(4) 0.0605(7) Uani 1 1 d . . . . .
H00B H 0.012771 0.783686 0.534942 0.091 Uiso 1 1 calc GR . . . .
H00C H 0.076475 0.785227 0.342709 0.091 Uiso 1 1 calc GR . . . .
H00E H 0.166946 0.810275 0.492627 0.091 Uiso 1 1 calc GR . . . .
C00Q C 0.1806(4) 0.56261(8) 0.5675(4) 0.0704(8) Uani 1 1 d . . . . .
H00Q H 0.127674 0.574217 0.660948 0.085 Uiso 1 1 calc R . . . .
C00R C 0.6239(3) 0.71967(8) 0.6820(4) 0.0653(7) Uani 1 1 d . . . . .
H00F H 0.670016 0.745429 0.700240 0.098 Uiso 1 1 calc GR . . . .
H00G H 0.695709 0.704895 0.608403 0.098 Uiso 1 1 calc GR . . . .
H00H H 0.616997 0.706718 0.793771 0.098 Uiso 1 1 calc GR . . . .
C00S C 0.1910(5) 0.52232(9) 0.5583(5) 0.0931(11) Uani 1 1 d . . . . .
H00S H 0.145632 0.507033 0.645652 0.112 Uiso 1 1 calc R . . . .
C00T C 0.2675(4) 0.50480(9) 0.4219(6) 0.0943(12) Uani 1 1 d . . . . .
H00T H 0.274571 0.477659 0.415721 0.113 Uiso 1 1 calc R . . . .
C00U C 0.3334(4) 0.52744(9) 0.2950(6) 0.0965(13) Uani 1 1 d . . . . .
H00U H 0.385272 0.515570 0.201570 0.116 Uiso 1 1 calc R . . . .

loop_
_atom_site_aniso_label
_atom_site_aniso_U_11
_atom_site_aniso_U_22
_atom_site_aniso_U_33
_atom_site_aniso_U_23
_atom_site_aniso_U_13
_atom_site_aniso_U_12
O001 0.0473(9) 0.0657(10) 0.0377(8) -0.0012(7) 0.0115(7) 0.0063(7)
N1 0.0359(9) 0.0477(10) 0.0323(9) -0.0009(7) 0.0053(7) 0.0021(7)
N003 0.0371(9) 0.0549(10) 0.0311(9) 0.0040(7) 0.0035(7) 0.0075(8)
O004 0.0417(9) 0.0588(10) 0.0891(13) 0.0022(9) -0.0070(8) 0.0142(8)
C1 0.0407(11) 0.0453(11) 0.0324(10) -0.0011(8) 0.0010(8) 0.0069(9)
C006 0.0324(10) 0.0338(10) 0.0333(10) -0.0037(8) 0.0009(8) -0.0016(8)
C2 0.0443(12) 0.0471(12) 0.0369(11) 0.0017(9) 0.0030(9) -0.0008(9)
N2 0.0591(12) 0.0371(10) 0.0618(12) -0.0113(9) 0.0132(10) -0.0041(9)
N3 0.0439(10) 0.0401(10) 0.0558(11) -0.0121(8) 0.0032(8) -0.0036(8)
C00A 0.0449(13) 0.0714(16) 0.0488(13) 0.0128(12) 0.0008(10) -0.0032(11)
C00B 0.0342(10) 0.0411(11) 0.0355(11) -0.0045(8) 0.0027(8) -0.0007(8)
C00C 0.0322(10) 0.0376(11) 0.0542(13) -0.0028(9) -0.0065(9) -0.0017(8)
C00D 0.0478(13) 0.0522(13) 0.0549(14) 0.0078(11) -0.0021(10) -0.0020(10)
C00E 0.0329(10) 0.0381(10) 0.0370(10) -0.0027(8) 0.0034(8) -0.0012(8)
C00F 0.0381(11) 0.0370(10) 0.0362(10) -0.0065(8) 0.0056(8) -0.0026(8)
C00G 0.0387(11) 0.0376(10) 0.0379(11) -0.0005(8) 0.0088(8) 0.0026(8)
C00H 0.0312(10) 0.0361(10) 0.0346(10) -0.0028(8) 0.0013(8) 0.0005(8)
C00I 0.0429(13) 0.097(2) 0.0560(15) 0.0131(14) -0.0082(11) -0.0037(13)
C00J 0.0338(11) 0.0419(11) 0.0505(13) -0.0030(9) -0.0024(9) -0.0028(9)
C00K 0.0551(14) 0.0369(11) 0.0443(12) -0.0012(9) 0.0183(10) 0.0016(10)
C00L 0.0364(11) 0.0461(12) 0.0445(12) 0.0030(9) 0.0041(9) 0.0063(9)
C00M 0.0585(15) 0.0482(14) 0.098(2) -0.0221(14) 0.0240(14) -0.0097(12)
C00N 0.0673(17) 0.0666(16) 0.0612(16) 0.0240(13) -0.0029(13) 0.0000(13)
C00O 0.0599(16) 0.0843(19) 0.0540(15) 0.0174(13) -0.0127(12) 0.0071(14)
C00P 0.0777(17) 0.0411(13) 0.0640(16) 0.0033(11) 0.0177(13) 0.0110(12)
C00Q 0.094(2) 0.0510(15) 0.0665(17) 0.0041(12) 0.0074(15) -0.0087(14)
C00R 0.0487(14) 0.0616(16) 0.085(2) -0.0240(14) -0.0071(13) -0.0087(12)
C00S 0.115(3) 0.0508(17) 0.112(3) 0.0257(18) -0.012(2) -0.0155(18)
C00T 0.073(2) 0.0374(15) 0.171(4) -0.010(2) -0.011(2) 0.0028(14)
C00U 0.0678(19) 0.0520(17) 0.172(4) -0.044(2) 0.032(2) -0.0061(14)

loop_
_atom_type_symbol
_atom_type_description
_atom_type_scat_dispersion_real
_atom_type_scat_dispersion_imag
_atom_type_scat_source
C C 0.0033 0.0016 'International Tables Vol C Tables 4.2.6.8 and 6.1.1.4'
H H 0.0000 0.0000 'International Tables Vol C Tables 4.2.6.8 and 6.1.1.4'
N N 0.0061 0.0033 'International Tables Vol C Tables 4.2.6.8 and 6.1.1.4'
O O 0.0106 0.0060 'International Tables Vol C Tables 4.2.6.8 and 6.1.1.4'

loop_
_geom_angle_atom_site_label_1
_geom_angle_atom_site_label_2
_geom_angle_atom_site_label_3
_geom_angle
_geom_angle_site_symmetry_1
_geom_angle_site_symmetry_3
_geom_angle_publ_flag
C006 N1 N003 107.91(15) . . ?
N1 N003 C1 119.05(15) . . ?
C00B N003 N1 113.69(15) . . ?
C00B N003 C1 126.66(17) . . ?
C00A C1 N003 119.99(19) . . ?
C00D C1 N003 119.22(19) . . ?
C00D C1 C00A 120.8(2) . . ?
N1 C006 C2 122.87(17) . . ?
N1 C006 C00H 113.02(17) . . ?
C2 C006 C00H 124.10(17) . . ?
C006 C2 H2A 109.5 . . ?
C006 C2 H2B 109.5 . . ?
C006 C2 H2C 109.5 . . ?
H2A C2 H2B 109.5 . . ?
H2A C2 H2C 109.5 . . ?
H2B C2 H2C 109.5 . . ?
C00K N2 N3 106.20(17) . . ?
N2 N3 C00R 118.84(18) . . ?
C00F N3 N2 111.17(18) . . ?
C00F N3 C00R 129.85(19) . . ?
C1 C00A H00A 120.2 . . ?
C1 C00A C00I 119.6(2) . . ?
C00I C00A H00A 120.2 . . ?
O001 C00B N003 127.34(19) . . ?
O001 C00B C00H 127.88(18) . . ?
N003 C00B C00H 104.77(16) . . ?
C00M C00C C00E 121.9(2) . . ?
C00Q C00C C00E 119.8(2) . . ?
C00Q C00C C00M 118.3(2) . . ?
C1 C00D H00D 120.5 . . ?
C1 C00D C00N 119.1(2) . . ?
C00N C00D H00D 120.5 . . ?
C00C C00E C00H 116.19(16) . . ?
C00J C00E C00C 121.22(18) . . ?
C00J C00E C00H 122.48(18) . . ?
N3 C00F C00G 107.09(18) . . ?
N3 C00F C00H 127.20(18) . . ?
C00G C00F C00H 125.67(17) . . ?
C00F C00G C00K 105.36(18) . . ?
C00F C00G C00L 121.42(18) . . ?
C00K C00G C00L 133.21(19) . . ?
C006 C00H C00B 100.51(15) . . ?
C006 C00H C00E 111.99(15) . . ?
C00E C00H C00B 107.49(15) . . ?
C00F C00H C006 112.70(16) . . ?
C00F C00H C00B 113.15(16) . . ?
C00F C00H C00E 110.56(16) . . ?
C00A C00I H00I 120.0 . . ?
C00O C00I C00A 120.1(2) . . ?
C00O C00I H00I 120.0 . . ?
C00E C00J H00J 117.5 . . ?
C00E C00J C00L 125.02(19) . . ?
C00L C00J H00J 117.5 . . ?
N2 C00K C00G 110.17(19) . . ?
N2 C00K C00P 121.5(2) . . ?
C00G C00K C00P 128.3(2) . . ?
O004 C00L C00G 124.2(2) . . ?
O004 C00L C00J 121.1(2) . . ?
C00G C00L C00J 114.72(17) . . ?
C00C C00M H00M 119.9 . . ?
C00C C00M C00U 120.1(3) . . ?
C00U C00M H00M 119.9 . . ?
C00D C00N H00N 119.7 . . ?
C00O C00N C00D 120.6(2) . . ?
C00O C00N H00N 119.7 . . ?
C00I C00O C00N 119.9(2) . . ?
C00I C00O H00O 120.0 . . ?
C00N C00O H00O 120.0 . . ?
C00K C00P H00B 109.5 . . ?
C00K C00P H00C 109.5 . . ?
C00K C00P H00E 109.5 . . ?
H00B C00P H00C 109.5 . . ?
H00B C00P H00E 109.5 . . ?
H00C C00P H00E 109.5 . . ?
C00C C00Q H00Q 119.6 . . ?
C00C C00Q C00S 120.8(3) . . ?
C00S C00Q H00Q 119.6 . . ?
N3 C00R H00F 109.5 . . ?
N3 C00R H00G 109.5 . . ?
N3 C00R H00H 109.5 . . ?
H00F C00R H00G 109.5 . . ?
H00F C00R H00H 109.5 . . ?
H00G C00R H00H 109.5 . . ?
C00Q C00S H00S 119.8 . . ?
C00T C00S C00Q 120.4(3) . . ?
C00T C00S H00S 119.8 . . ?
C00S C00T H00T 120.4 . . ?
C00U C00T C00S 119.3(3) . . ?
C00U C00T H00T 120.4 . . ?
C00M C00U H00U 119.4 . . ?
C00T C00U C00M 121.1(3) . . ?
C00T C00U H00U 119.4 . . ?

loop_
_geom_bond_atom_site_label_1
_geom_bond_atom_site_label_2
_geom_bond_distance
_geom_bond_site_symmetry_2
_geom_bond_publ_flag
O001 C00B 1.209(2) . ?
N1 N003 1.419(2) . ?
N1 C006 1.277(2) . ?
N003 C1 1.421(3) . ?
N003 C00B 1.367(3) . ?
O004 C00L 1.229(2) . ?
C1 C00A 1.379(3) . ?
C1 C00D 1.375(3) . ?
C006 C2 1.484(3) . ?
C006 C00H 1.525(3) . ?
C2 H2A 0.9600 . ?
C2 H2B 0.9600 . ?
C2 H2C 0.9600 . ?
N2 N3 1.371(3) . ?
N2 C00K 1.324(3) . ?
N3 C00F 1.344(3) . ?
N3 C00R 1.454(3) . ?
C00A H00A 0.9300 . ?
C00A C00I 1.379(3) . ?
C00B C00H 1.546(3) . ?
C00C C00E 1.494(3) . ?
C00C C00M 1.379(3) . ?
C00C C00Q 1.378(3) . ?
C00D H00D 0.9300 . ?
C00D C00N 1.381(3) . ?
C00E C00H 1.532(3) . ?
C00E C00J 1.332(3) . ?
C00F C00G 1.384(3) . ?
C00F C00H 1.491(3) . ?
C00G C00K 1.415(3) . ?
C00G C00L 1.439(3) . ?
C00I H00I 0.9300 . ?
C00I C00O 1.374(4) . ?
C00J H00J 0.9300 . ?
C00J C00L 1.479(3) . ?
C00K C00P 1.490(3) . ?
C00M H00M 0.9300 . ?
C00M C00U 1.382(4) . ?
C00N H00N 0.9300 . ?
C00N C00O 1.375(4) . ?
C00O H00O 0.9300 . ?
C00P H00B 0.9600 . ?
C00P H00C 0.9600 . ?
C00P H00E 0.9600 . ?
C00Q H00Q 0.9300 . ?
C00Q C00S 1.381(4) . ?
C00R H00F 0.9600 . ?
C00R H00G 0.9600 . ?
C00R H00H 0.9600 . ?
C00S H00S 0.9300 . ?
C00S C00T 1.363(5) . ?
C00T H00T 0.9300 . ?
C00T C00U 1.359(5) . ?
C00U H00U 0.9300 . ?
